data_2232509
loop_
_publ_author_name
'Sun, Hong-Shun'
'Jiang, Long'
'Xu, Hong'
'Lu, Xin-Hua'
'Li, Yu-Long'

_publ_section_title
;
 6-Benzyl-6,7-dihydro-5<i>H</i>-pyrrolo[3,4-<i>b</i>]pyridine-5,7-dione
;
_journal_coeditor_code XU5342
_journal_issue 11
_journal_name_full 'Acta Crystallographica Section E'
_journal_page_first o2895
_journal_paper_doi 10.1107/S1600536811041006
_journal_volume 67
_journal_year 2011
_chemical_formula_iupac 'C14 H10 N2 O2'
_chemical_formula_moiety 'C14 H10 N2 O2'
_chemical_formula_sum 'C14 H10 N2 O2'
_chemical_formula_weight 238.24
_chemical_name_systematic
;
6-Benzyl-6,7-dihydro-5<i>H</i>-pyrrolo[3,4-<i>b</i>]pyridine-5,7-dione
;
_space_group_IT_number 14
_symmetry_cell_setting monoclinic
_symmetry_space_group_name_Hall '-P 2ybc'
_symmetry_space_group_name_H-M 'P 1 21/c 1'
_atom_sites_solution_hydrogens geom
_atom_sites_solution_primary direct
_atom_sites_solution_secondary difmap
_audit_creation_method SHELXL-97
_cell_angle_alpha 90.00
_cell_angle_beta 107.45(3)
_cell_angle_gamma 90.00
_cell_formula_units_Z 4
_cell_length_a 11.8548(6)
_cell_length_b 12.3969(8)
_cell_length_c 8.1676(4)
_cell_measurement_reflns_used 25
_cell_measurement_temperature 293(2)
_cell_measurement_theta_max 13
_cell_measurement_theta_min 10
_cell_volume 1145.1(2)
_computing_cell_refinement 'CAD-4 EXPRESS (Enraf--Nonius, 1994)'
_computing_data_collection 'CAD-4 EXPRESS (Enraf--Nonius, 1994)'
_computing_data_reduction 'XCAD4 (Harms & Wocadlo, 1995)'
_computing_molecular_graphics 'SHELXTL (Sheldrick, 2008)'
_computing_publication_material 'SHELXTL (Sheldrick, 2008)'
_computing_structure_refinement 'SHELXTL (Sheldrick, 2008)'
_computing_structure_solution 'SHELXTL (Sheldrick, 2008)'
_diffrn_ambient_temperature 293(2)
_diffrn_measured_fraction_theta_full 0.991
_diffrn_measured_fraction_theta_max 0.991
_diffrn_measurement_device_type 'Enraf--Nonius CAD-4'
_diffrn_measurement_method \w/2\q
_diffrn_radiation_monochromator graphite
_diffrn_radiation_source 'fine-focus sealed tube'
_diffrn_radiation_type MoK\a
_diffrn_radiation_wavelength 0.71073
_diffrn_reflns_av_R_equivalents 0.0452
_diffrn_reflns_av_sigmaI/netI 0.0465
_diffrn_reflns_limit_h_max 13
_diffrn_reflns_limit_h_min -14
_diffrn_reflns_limit_k_max 14
_diffrn_reflns_limit_k_min 0
_diffrn_reflns_limit_l_max 9
_diffrn_reflns_limit_l_min 0
_diffrn_reflns_number 2087
_diffrn_reflns_theta_full 25.38
_diffrn_reflns_theta_max 25.38
_diffrn_reflns_theta_min 1.80
_diffrn_standards_decay_% 1
_diffrn_standards_interval_count 200
_diffrn_standards_number 3
_exptl_absorpt_coefficient_mu 0.095
_exptl_absorpt_correction_T_max 0.9906
_exptl_absorpt_correction_T_min 0.9813
_exptl_absorpt_correction_type psi-scan
_exptl_absorpt_process_details '(North <i>et al.</i>, 1968)'
_exptl_crystal_colour colorless
_exptl_crystal_density_diffrn 1.382
_exptl_crystal_density_method 'not measured'
_exptl_crystal_description block
_exptl_crystal_F_000 496
_exptl_crystal_size_max 0.20
_exptl_crystal_size_mid 0.10
_exptl_crystal_size_min 0.10
_refine_diff_density_max 0.172
_refine_diff_density_min -0.130
_refine_ls_extinction_method none
_refine_ls_goodness_of_fit_ref 1.004
_refine_ls_hydrogen_treatment constr
_refine_ls_matrix_type full
_refine_ls_number_parameters 163
_refine_ls_number_reflns 2087
_refine_ls_number_restraints 12
_refine_ls_restrained_S_all 1.012
_refine_ls_R_factor_all 0.1152
_refine_ls_R_factor_gt 0.0582
_refine_ls_shift/su_max 0.000
_refine_ls_shift/su_mean 0.000
_refine_ls_structure_factor_coef Fsqd
_refine_ls_weighting_details 'calc w=1/[\s^2^(Fo^2^)+(0.0820P)^2^+0.0000P] where P=(Fo^2^+2Fc^2^)/3'
_refine_ls_weighting_scheme calc
_refine_ls_wR_factor_gt 0.1457
_refine_ls_wR_factor_ref 0.1736
_reflns_number_gt 1100
_reflns_number_total 2087
_reflns_threshold_expression I>2sigma(I)
_cod_data_source_file xu5342.cif
_cod_data_source_block I
_cod_original_sg_symbol_H-M 'P 21/c'
_cod_database_code 2232509
_cod_database_fobs_code 2232509

loop_
_symmetry_equiv_pos_as_xyz
x,y,z
-x,1/2+y,1/2-z
-x,-y,-z
x,1/2-y,1/2+z

loop_
_atom_site_type_symbol
_atom_site_label
_atom_site_fract_x
_atom_site_fract_y
_atom_site_fract_z
_atom_site_U_iso_or_equiv
_atom_site_adp_type
_atom_site_calc_flag
_atom_site_refinement_flags
_atom_site_occupancy
_atom_site_symmetry_multiplicity
N N1 0.2267(2) 0.6223(2) 0.0923(3) 0.0602(7) Uani d . 1 1
O O1 0.20765(18) 0.43903(17) 0.1329(3) 0.0753(7) Uani d . 1 1
C C1 0.4977(3) 0.7166(3) 0.2368(5) 0.0896(11) Uani d . 1 1
H H1A 0.4640 0.7810 0.1871 0.108 Uiso calc R 1 1
N N2 -0.0141(2) 0.74370(19) 0.2194(3) 0.0711(7) Uani d U 1 1
O O2 0.19962(18) 0.80705(17) 0.0885(3) 0.0782(7) Uani d . 1 1
C C2 0.6005(3) 0.7199(3) 0.3733(5) 0.0957(12) Uani d . 1 1
H H2B 0.6327 0.7861 0.4170 0.115 Uiso calc R 1 1
C C3 0.6539(3) 0.6287(3) 0.4429(4) 0.0763(9) Uani d . 1 1
H H3A 0.7242 0.6307 0.5324 0.092 Uiso calc R 1 1
C C4 0.6038(3) 0.5337(3) 0.3807(5) 0.0980(13) Uani d . 1 1
H H4A 0.6398 0.4698 0.4289 0.118 Uiso calc R 1 1
C C5 0.5005(3) 0.5297(3) 0.2473(5) 0.0919(12) Uani d . 1 1
H H5A 0.4681 0.4630 0.2066 0.110 Uiso calc R 1 1
C C6 0.4446(2) 0.6219(2) 0.1734(3) 0.0577(8) Uani d . 1 1
C C7 0.3308(3) 0.6186(3) 0.0307(4) 0.0758(10) Uani d . 1 1
H H7A 0.3282 0.6793 -0.0454 0.091 Uiso calc R 1 1
H H7B 0.3282 0.5530 -0.0351 0.091 Uiso calc R 1 1
C C8 0.1751(2) 0.5306(2) 0.1379(3) 0.0570(8) Uani d . 1 1
C C9 0.0735(2) 0.5705(2) 0.1955(3) 0.0505(6) Uani d U 1 1
C C10 -0.0010(2) 0.5161(2) 0.2533(3) 0.0493(7) Uani d U 1 1
H H10A 0.0040 0.4415 0.2653 0.059 Uiso calc R 1 1
C C11 -0.0833(3) 0.5716(2) 0.2939(4) 0.0655(8) Uani d U 1 1
H H11A -0.1372 0.5342 0.3353 0.079 Uiso calc R 1 1
C C12 -0.0940(3) 0.6819(2) 0.2785(3) 0.0633(8) Uani d U 1 1
H H12A -0.1550 0.7164 0.3075 0.076 Uiso calc R 1 1
C C13 0.0710(2) 0.6813(2) 0.1768(3) 0.0504(6) Uani d U 1 1
C C14 0.1696(3) 0.7163(2) 0.1142(3) 0.0581(8) Uani d . 1 1

loop_
_atom_site_aniso_label
_atom_site_aniso_U_11
_atom_site_aniso_U_22
_atom_site_aniso_U_33
_atom_site_aniso_U_12
_atom_site_aniso_U_13
_atom_site_aniso_U_23
N1 0.0490(14) 0.0711(16) 0.0568(14) 0.0019(13) 0.0100(11) 0.0026(13)
O1 0.0755(15) 0.0661(14) 0.0803(15) 0.0207(12) 0.0173(12) -0.0042(11)
C1 0.063(2) 0.075(2) 0.118(3) -0.0018(18) 0.007(2) 0.021(2)
N2 0.0711(18) 0.0628(14) 0.0755(17) 0.0089(11) 0.0162(13) -0.0014(12)
O2 0.0702(15) 0.0627(13) 0.0928(16) -0.0110(11) 0.0108(12) 0.0161(11)
C2 0.067(2) 0.084(3) 0.120(3) -0.014(2) 0.003(2) -0.005(2)
C3 0.0509(18) 0.101(3) 0.076(2) -0.001(2) 0.0185(16) 0.001(2)
C4 0.068(2) 0.079(3) 0.129(3) 0.009(2) 0.003(2) 0.014(2)
C5 0.073(3) 0.072(2) 0.113(3) -0.0044(19) 0.000(2) -0.010(2)
C6 0.0490(16) 0.071(2) 0.0572(16) 0.0014(16) 0.0227(14) 0.0005(16)
C7 0.0562(19) 0.114(3) 0.0586(18) -0.0033(18) 0.0195(16) 0.0010(18)
C8 0.0532(18) 0.0573(19) 0.0503(17) 0.0024(15) -0.0002(13) -0.0016(13)
C9 0.0483(15) 0.0511(12) 0.0446(15) 0.0002(12) 0.0027(12) -0.0005(12)
C10 0.0542(17) 0.0359(12) 0.0503(15) 0.0001(10) 0.0040(12) 0.0023(11)
C11 0.0599(18) 0.0689(14) 0.0665(19) 0.0027(14) 0.0171(15) 0.0000(16)
C12 0.0601(19) 0.0673(15) 0.0618(18) 0.0126(14) 0.0171(14) -0.0092(16)
C13 0.0525(15) 0.0481(12) 0.0442(14) -0.0032(12) 0.0049(12) 0.0002(12)
C14 0.0516(18) 0.060(2) 0.0516(17) -0.0023(15) -0.0014(13) 0.0026(14)

loop_
_atom_type_symbol
_atom_type_description
_atom_type_scat_dispersion_real
_atom_type_scat_dispersion_imag
_atom_type_scat_source
C C 0.0033 0.0016 'International Tables Vol C Tables 4.2.6.8 and 6.1.1.4'
H H 0.0000 0.0000 'International Tables Vol C Tables 4.2.6.8 and 6.1.1.4'
N N 0.0061 0.0033 'International Tables Vol C Tables 4.2.6.8 and 6.1.1.4'
O O 0.0106 0.0060 'International Tables Vol C Tables 4.2.6.8 and 6.1.1.4'

loop_
_geom_angle_atom_site_label_1
_geom_angle_atom_site_label_2
_geom_angle_atom_site_label_3
_geom_angle
C14 N1 C8 112.4(2)
C14 N1 C7 124.4(3)
C8 N1 C7 123.2(3)
C6 C1 C2 121.9(3)
C6 C1 H1A 119.1
C2 C1 H1A 119.1
C13 N2 C12 113.2(2)
C3 C2 C1 120.5(3)
C3 C2 H2B 119.7
C1 C2 H2B 119.7
C2 C3 C4 118.7(3)
C2 C3 H3A 120.7
C4 C3 H3A 120.7
C3 C4 C5 121.2(3)
C3 C4 H4A 119.4
C5 C4 H4A 119.4
C6 C5 C4 121.2(3)
C6 C5 H5A 119.4
C4 C5 H5A 119.4
C1 C6 C5 116.5(3)
C1 C6 C7 121.8(3)
C5 C6 C7 121.7(3)
N1 C7 C6 112.7(2)
N1 C7 H7A 109.0
C6 C7 H7A 109.0
N1 C7 H7B 109.0
C6 C7 H7B 109.0
H7A C7 H7B 107.8
O1 C8 N1 126.2(3)
O1 C8 C9 128.0(3)
N1 C8 C9 105.8(2)
C10 C9 C13 124.0(3)
C10 C9 C8 129.5(3)
C13 C9 C8 106.5(3)
C9 C10 C11 117.1(3)
C9 C10 H10A 121.5
C11 C10 H10A 121.5
C10 C11 C12 123.4(3)
C10 C11 H11A 118.3
C12 C11 H11A 118.3
C11 C12 N2 121.3(3)
C11 C12 H12A 119.4
N2 C12 H12A 119.4
C9 C13 N2 121.1(3)
C9 C13 C14 109.8(3)
N2 C13 C14 129.1(2)
O2 C14 N1 125.2(3)
O2 C14 C13 129.4(3)
N1 C14 C13 105.4(2)

loop_
_geom_bond_atom_site_label_1
_geom_bond_atom_site_label_2
_geom_bond_distance
N1 C14 1.385(4)
N1 C8 1.394(3)
N1 C7 1.467(4)
O1 C8 1.203(3)
C1 C6 1.359(4)
C1 C2 1.384(5)
C1 H1A 0.9300
N2 C13 1.395(3)
N2 C12 1.411(4)
O2 C14 1.217(3)
C2 C3 1.336(4)
C2 H2B 0.9300
C3 C4 1.347(4)
C3 H3A 0.9300
C4 C5 1.374(4)
C4 H4A 0.9300
C5 C6 1.367(4)
C5 H5A 0.9300
C6 C7 1.496(4)
C7 H7A 0.9700
C7 H7B 0.9700
C8 C9 1.503(4)
C9 C10 1.306(3)
C9 C13 1.382(4)
C10 C11 1.315(4)
C10 H10A 0.9300
C11 C12 1.376(4)
C11 H11A 0.9300
C12 H12A 0.9300
C13 C14 1.474(4)

loop_
_geom_hbond_atom_site_label_D
_geom_hbond_atom_site_label_H
_geom_hbond_atom_site_label_A
_geom_hbond_site_symmetry_A
_geom_hbond_distance_DH
_geom_hbond_distance_HA
_geom_hbond_distance_DA
_geom_hbond_angle_DHA
C10 H10A N2 2_545 0.93 2.46 3.386(3) 177

loop_
_geom_torsion_atom_site_label_1
_geom_torsion_atom_site_label_2
_geom_torsion_atom_site_label_3
_geom_torsion_atom_site_label_4
_geom_torsion
C6 C1 C2 C3 2.8(6)
C1 C2 C3 C4 -1.9(6)
C2 C3 C4 C5 0.6(6)
C3 C4 C5 C6 -0.3(6)
C2 C1 C6 C5 -2.4(5)
C2 C1 C6 C7 177.4(3)
C4 C5 C6 C1 1.1(5)
C4 C5 C6 C7 -178.7(3)
C14 N1 C7 C6 91.4(3)
C8 N1 C7 C6 -87.6(3)
C1 C6 C7 N1 -88.5(4)
C5 C6 C7 N1 91.3(4)
C14 N1 C8 O1 -179.2(3)
C7 N1 C8 O1 -0.1(4)
C14 N1 C8 C9 0.0(3)
C7 N1 C8 C9 179.2(2)
O1 C8 C9 C10 0.5(5)
N1 C8 C9 C10 -178.7(3)
O1 C8 C9 C13 -179.6(3)
N1 C8 C9 C13 1.1(3)
C13 C9 C10 C11 0.7(4)
C8 C9 C10 C11 -179.4(2)
C9 C10 C11 C12 -0.1(4)
C10 C11 C12 N2 -1.1(4)
C13 N2 C12 C11 1.4(4)
C10 C9 C13 N2 -0.2(4)
C8 C9 C13 N2 179.9(2)
C10 C9 C13 C14 178.1(2)
C8 C9 C13 C14 -1.8(3)
C12 N2 C13 C9 -0.8(4)
C12 N2 C13 C14 -178.8(2)
C8 N1 C14 O2 177.7(3)
C7 N1 C14 O2 -1.4(4)
C8 N1 C14 C13 -1.1(3)
C7 N1 C14 C13 179.8(2)
C9 C13 C14 O2 -176.9(3)
N2 C13 C14 O2 1.2(5)
C9 C13 C14 N1 1.8(3)
N2 C13 C14 N1 179.9(2)

loop_
_cod_related_entry_id
_cod_related_entry_database
_cod_related_entry_code
1 ChemSpider 255381
